data_4336583
loop_
_publ_author_name
'Yosra M. Badiei'
'Wan-Hui Wang'
'Jonathan F. Hull'
'David J. Szalda'
'James T. Muckerman'
'Yuichiro Himeda'
'Etsuko Fujita'

_publ_section_title
;
 Cp*Co(III) Catalysts with Proton-Responsive Ligands for Carbon Dioxide
 Hydrogenation in Aqueous Media
;
_journal_name_full 'Inorganic Chemistry'
_journal_page_first 12576
_journal_page_last 12586
_journal_paper_doi 10.1021/ic401707u
_journal_volume 52
_journal_year 2013
_chemical_formula_sum 'C21 H23 Cl Co F3 N2 O3 S'
_chemical_formula_weight 534.85
_chemical_name_systematic
; 
 ? 
;
_space_group_IT_number 61
_symmetry_cell_setting orthorhombic
_symmetry_space_group_name_Hall '-P 2ac 2ab'
_symmetry_space_group_name_H-M 'P b c a'
_atom_sites_solution_hydrogens geom
_atom_sites_solution_primary direct
_atom_sites_solution_secondary difmap
_audit_creation_method SHELXL-97
_cell_angle_alpha 90.00
_cell_angle_beta 90.00
_cell_angle_gamma 90.00
_cell_formula_units_Z 8
_cell_length_a 18.3053(4)
_cell_length_b 13.7628(4)
_cell_length_c 18.4726(5)
_cell_measurement_reflns_used 9995
_cell_measurement_temperature 296(2)
_cell_measurement_theta_max 26.95
_cell_measurement_theta_min 2.47
_cell_volume 4653.8(2)
_computing_cell_refinement 'Bruker SAINT'
_computing_data_collection 'Bruker APEX2'
_computing_data_reduction 'Bruker SAINT'
_computing_molecular_graphics 'Bruker SHELXTL'
_computing_publication_material 'Bruker SHELXTL'
_computing_structure_refinement 'SHELXL-97 (Sheldrick, 1997)'
_computing_structure_solution 'SHELXS-97 (Sheldrick, 1990)'
_diffrn_ambient_temperature 296(2)
_diffrn_measured_fraction_theta_full 0.988
_diffrn_measured_fraction_theta_max 0.988
_diffrn_measurement_device_type 'Bruker APEX-II CCD'
_diffrn_measurement_method '\f and \w scans'
_diffrn_radiation_monochromator graphite
_diffrn_radiation_source 'fine-focus sealed tube'
_diffrn_radiation_type MoK\a
_diffrn_radiation_wavelength 0.71073
_diffrn_reflns_av_R_equivalents 0.0410
_diffrn_reflns_av_sigmaI/netI 0.0229
_diffrn_reflns_limit_h_max 25
_diffrn_reflns_limit_h_min -25
_diffrn_reflns_limit_k_max 19
_diffrn_reflns_limit_k_min -19
_diffrn_reflns_limit_l_max 26
_diffrn_reflns_limit_l_min -25
_diffrn_reflns_number 89257
_diffrn_reflns_theta_full 30.30
_diffrn_reflns_theta_max 30.30
_diffrn_reflns_theta_min 2.20
_diffrn_standards_number 0
_exptl_absorpt_coefficient_mu 0.991
_exptl_absorpt_correction_T_max 0.7460
_exptl_absorpt_correction_T_min 0.6618
_exptl_absorpt_correction_type multi-scan
_exptl_absorpt_process_details
; 
      SADABS Version 2007/2 (Sheldrick, Bruker AXS Inc.) 
;
_exptl_crystal_colour purple
_exptl_crystal_density_diffrn 1.527
_exptl_crystal_description prism
_exptl_crystal_F_000 2192
_exptl_crystal_size_max 0.36
_exptl_crystal_size_mid 0.13
_exptl_crystal_size_min 0.04
_refine_diff_density_max 0.523
_refine_diff_density_min -0.484
_refine_diff_density_rms 0.055
_refine_ls_extinction_method none
_refine_ls_goodness_of_fit_ref 1.016
_refine_ls_hydrogen_treatment noref
_refine_ls_matrix_type full
_refine_ls_number_parameters 289
_refine_ls_number_reflns 6890
_refine_ls_number_restraints 0
_refine_ls_restrained_S_all 1.016
_refine_ls_R_factor_all 0.0665
_refine_ls_R_factor_gt 0.0394
_refine_ls_shift/su_max 0.001
_refine_ls_shift/su_mean 0.000
_refine_ls_structure_factor_coef Fsqd
_refine_ls_weighting_details 'calc w=1/[\s^2^(Fo^2^)+(0.0507P)^2^+2.3950P] where P=(Fo^2^+2Fc^2^)/3'
_refine_ls_weighting_scheme calc
_refine_ls_wR_factor_gt 0.1002
_refine_ls_wR_factor_ref 0.1153
_reflns_number_gt 4741
_reflns_number_total 6890
_reflns_threshold_expression >2sigma(I)
_cod_data_source_file ic401707u_si_002_7.cif
_cod_data_source_block '[3-Cl]SO3CF3'
_cod_database_code 4336583

loop_
_symmetry_equiv_pos_as_xyz
'x, y, z'
'-x+1/2, -y, z+1/2'
'-x, y+1/2, -z+1/2'
'x+1/2, -y+1/2, -z'
'-x, -y, -z'
'x-1/2, y, -z-1/2'
'x, -y-1/2, z-1/2'
'-x-1/2, y-1/2, z'

loop_
_atom_site_label
_atom_site_type_symbol
_atom_site_fract_x
_atom_site_fract_y
_atom_site_fract_z
_atom_site_U_iso_or_equiv
_atom_site_adp_type
_atom_site_occupancy
_atom_site_symmetry_multiplicity
_atom_site_calc_flag
_atom_site_refinement_flags
Co1 Co 0.008154(14) 0.911568(19) 0.269984(15) 0.03643(9) Uani 1 1 d .
N11 N 0.10093(10) 0.84060(12) 0.27123(10) 0.0454(4) Uani 1 1 d .
C12 C 0.11736(13) 0.79961(15) 0.33549(13) 0.0500(5) Uani 1 1 d .
C13 C 0.18548(15) 0.7577(2) 0.34786(18) 0.0715(8) Uani 1 1 d .
H13 H 0.1969 0.7315 0.3929 0.086 Uiso 1 1 calc R
C14 C 0.23546(16) 0.7558(2) 0.2926(2) 0.0887(10) Uani 1 1 d .
H14 H 0.2817 0.7296 0.3003 0.106 Uiso 1 1 calc R
C15 C 0.21738(16) 0.7919(2) 0.2270(2) 0.0824(10) Uani 1 1 d .
H15 H 0.2504 0.7887 0.1888 0.099 Uiso 1 1 calc R
C16 C 0.14926(15) 0.83380(18) 0.21707(16) 0.0619(7) Uani 1 1 d .
H16 H 0.1368 0.8578 0.1716 0.074 Uiso 1 1 calc R
N21 N -0.00530(10) 0.83993(13) 0.36018(10) 0.0443(4) Uani 1 1 d .
C22 C 0.05621(13) 0.79823(15) 0.38641(12) 0.0490(5) Uani 1 1 d .
C23 C 0.05633(19) 0.7525(2) 0.45331(15) 0.0707(8) Uani 1 1 d .
H23 H 0.0992 0.7256 0.4714 0.085 Uiso 1 1 calc R
C24 C -0.0071(2) 0.7474(2) 0.49257(16) 0.0809(10) Uani 1 1 d .
H24 H -0.0075 0.7183 0.5380 0.097 Uiso 1 1 calc R
C25 C -0.0702(2) 0.7856(2) 0.46408(16) 0.0764(9) Uani 1 1 d .
H25 H -0.1140 0.7806 0.4892 0.092 Uiso 1 1 calc R
C26 C -0.06774(15) 0.83158(18) 0.39780(14) 0.0585(6) Uani 1 1 d .
H26 H -0.1105 0.8575 0.3786 0.070 Uiso 1 1 calc R
Cl1 Cl -0.04747(4) 0.79380(4) 0.20518(4) 0.06225(18) Uani 1 1 d .
C31 C 0.05500(12) 1.03934(15) 0.22800(12) 0.0440(5) Uani 1 1 d .
C32 C 0.04136(12) 1.04694(15) 0.30376(12) 0.0427(4) Uani 1 1 d .
C33 C -0.03535(12) 1.03991(15) 0.31418(13) 0.0484(5) Uani 1 1 d .
C34 C -0.06840(12) 1.01851(16) 0.24722(15) 0.0512(5) Uani 1 1 d .
C35 C -0.01212(13) 1.01895(16) 0.19298(12) 0.0487(5) Uani 1 1 d .
C311 C 0.12651(16) 1.0594(2) 0.19259(17) 0.0727(8) Uani 1 1 d .
H31A H 0.1297 1.0233 0.1482 0.109 Uiso 1 1 calc R
H31B H 0.1654 1.0402 0.2243 0.109 Uiso 1 1 calc R
H31C H 0.1304 1.1276 0.1824 0.109 Uiso 1 1 calc R
C321 C 0.09723(16) 1.06567(19) 0.36129(15) 0.0640(7) Uani 1 1 d .
H32A H 0.1034 1.1345 0.3674 0.096 Uiso 1 1 calc R
H32B H 0.1429 1.0371 0.3473 0.096 Uiso 1 1 calc R
H32C H 0.0812 1.0375 0.4061 0.096 Uiso 1 1 calc R
C331 C -0.07386(19) 1.0587(2) 0.38450(17) 0.0787(9) Uani 1 1 d .
H33A H -0.0841 1.1268 0.3889 0.118 Uiso 1 1 calc R
H33B H -0.0433 1.0384 0.4239 0.118 Uiso 1 1 calc R
H33C H -0.1188 1.0228 0.3856 0.118 Uiso 1 1 calc R
C341 C -0.14888(15) 1.0036(2) 0.2338(2) 0.0846(10) Uani 1 1 d .
H34A H -0.1725 0.9864 0.2784 0.127 Uiso 1 1 calc R
H34B H -0.1555 0.9525 0.1991 0.127 Uiso 1 1 calc R
H34C H -0.1698 1.0626 0.2154 0.127 Uiso 1 1 calc R
C351 C -0.0233(2) 1.0040(2) 0.11325(15) 0.0801(9) Uani 1 1 d .
H35A H 0.0232 1.0018 0.0894 0.120 Uiso 1 1 calc R
H35B H -0.0516 1.0568 0.0940 0.120 Uiso 1 1 calc R
H35C H -0.0488 0.9440 0.1053 0.120 Uiso 1 1 calc R
S1 S 0.22937(4) 0.93121(6) 0.02374(4) 0.0661(2) Uani 1 1 d .
O11 O 0.26823(12) 0.92666(16) 0.09070(12) 0.0820(6) Uani 1 1 d .
O12 O 0.15196(12) 0.91941(19) 0.03240(13) 0.0954(8) Uani 1 1 d .
O13 O 0.26109(18) 0.8798(2) -0.03474(17) 0.1348(12) Uani 1 1 d .
C1 C 0.23968(17) 1.0581(3) -0.00237(17) 0.0778(9) Uani 1 1 d .
F11 F 0.30858(10) 1.08029(15) -0.01372(11) 0.0945(6) Uani 1 1 d .
F12 F 0.20528(18) 1.0777(3) -0.06155(19) 0.2024(19) Uani 1 1 d .
F13 F 0.21734(18) 1.11609(19) 0.04860(19) 0.1579(13) Uani 1 1 d .

loop_
_atom_site_aniso_label
_atom_site_aniso_U_11
_atom_site_aniso_U_22
_atom_site_aniso_U_33
_atom_site_aniso_U_23
_atom_site_aniso_U_13
_atom_site_aniso_U_12
Co1 0.04037(14) 0.02905(14) 0.03987(15) 0.00302(11) -0.00261(11) -0.00081(10)
N11 0.0469(9) 0.0333(9) 0.0559(11) 0.0035(8) 0.0001(8) 0.0026(7)
C12 0.0568(12) 0.0310(10) 0.0623(14) -0.0006(10) -0.0136(11) 0.0036(9)
C13 0.0691(16) 0.0499(15) 0.095(2) 0.0019(15) -0.0273(16) 0.0159(12)
C14 0.0552(16) 0.0587(18) 0.152(3) -0.002(2) -0.0108(19) 0.0175(13)
C15 0.0602(16) 0.0592(18) 0.128(3) 0.0059(18) 0.0277(17) 0.0132(13)
C16 0.0616(14) 0.0480(14) 0.0760(17) 0.0061(13) 0.0154(13) 0.0073(11)
N21 0.0556(10) 0.0347(9) 0.0426(9) 0.0038(7) -0.0008(8) -0.0026(7)
C22 0.0723(14) 0.0292(10) 0.0454(12) 0.0015(9) -0.0135(10) -0.0001(9)
C23 0.114(2) 0.0456(14) 0.0521(15) 0.0081(12) -0.0224(16) 0.0008(15)
C24 0.147(3) 0.0506(16) 0.0450(14) 0.0128(12) 0.0004(17) -0.0185(18)
C25 0.115(3) 0.0571(17) 0.0575(16) 0.0022(14) 0.0259(17) -0.0219(17)
C26 0.0690(15) 0.0488(14) 0.0577(14) 0.0028(11) 0.0116(12) -0.0093(11)
Cl1 0.0782(4) 0.0414(3) 0.0672(4) -0.0062(3) -0.0180(3) -0.0093(3)
C31 0.0506(11) 0.0296(10) 0.0518(12) 0.0047(9) 0.0044(9) -0.0030(8)
C32 0.0508(11) 0.0297(10) 0.0475(12) 0.0010(9) -0.0053(9) -0.0039(8)
C33 0.0537(12) 0.0305(10) 0.0608(14) -0.0014(10) 0.0087(10) 0.0005(8)
C34 0.0457(11) 0.0342(11) 0.0735(16) 0.0028(11) -0.0093(10) 0.0040(9)
C35 0.0682(14) 0.0322(10) 0.0455(12) 0.0075(9) -0.0112(10) 0.0000(9)
C311 0.0741(18) 0.0549(16) 0.089(2) 0.0007(15) 0.0307(16) -0.0160(13)
C321 0.0763(17) 0.0479(14) 0.0679(17) -0.0008(12) -0.0237(13) -0.0083(12)
C331 0.095(2) 0.0567(16) 0.084(2) -0.0189(15) 0.0382(18) -0.0084(15)
C341 0.0479(14) 0.0683(19) 0.137(3) 0.0010(19) -0.0219(16) 0.0061(13)
C351 0.129(3) 0.0603(17) 0.0512(15) 0.0126(14) -0.0234(16) -0.0054(17)
S1 0.0565(4) 0.0808(5) 0.0609(4) -0.0192(4) 0.0001(3) -0.0195(3)
O11 0.0732(13) 0.0918(16) 0.0810(14) 0.0138(12) -0.0194(11) -0.0174(11)
O12 0.0589(12) 0.135(2) 0.0919(16) -0.0095(14) -0.0039(11) -0.0377(12)
O13 0.146(3) 0.133(2) 0.126(2) -0.074(2) 0.050(2) -0.047(2)
C1 0.0676(18) 0.100(3) 0.0659(17) 0.0149(17) -0.0071(15) -0.0095(16)
F11 0.0805(12) 0.1179(16) 0.0851(13) 0.0145(11) 0.0044(10) -0.0326(11)
F12 0.163(3) 0.272(4) 0.172(3) 0.134(3) -0.102(2) -0.088(3)
F13 0.193(3) 0.0836(16) 0.197(3) 0.0093(18) 0.102(2) 0.0167(18)

loop_
_atom_type_symbol
_atom_type_description
_atom_type_scat_dispersion_real
_atom_type_scat_dispersion_imag
_atom_type_scat_source
C C 0.0033 0.0016 'International Tables Vol C Tables 4.2.6.8 and 6.1.1.4'
H H 0.0000 0.0000 'International Tables Vol C Tables 4.2.6.8 and 6.1.1.4'
N N 0.0061 0.0033 'International Tables Vol C Tables 4.2.6.8 and 6.1.1.4'
O O 0.0106 0.0060 'International Tables Vol C Tables 4.2.6.8 and 6.1.1.4'
F F 0.0171 0.0103 'International Tables Vol C Tables 4.2.6.8 and 6.1.1.4'
S S 0.1246 0.1234 'International Tables Vol C Tables 4.2.6.8 and 6.1.1.4'
Cl Cl 0.1484 0.1585 'International Tables Vol C Tables 4.2.6.8 and 6.1.1.4'
Co Co 0.3494 0.9721 'International Tables Vol C Tables 4.2.6.8 and 6.1.1.4'

loop_
_geom_angle_atom_site_label_1
_geom_angle_atom_site_label_2
_geom_angle_atom_site_label_3
_geom_angle
N21 Co1 N11 81.23(8)
N21 Co1 C32 103.65(8)
N11 Co1 C32 101.06(8)
N21 Co1 C34 116.49(9)
N11 Co1 C34 160.26(9)
C32 Co1 C34 67.58(9)
N21 Co1 C35 156.67(9)
N11 Co1 C35 121.05(9)
C32 Co1 C35 67.50(9)
C34 Co1 C35 40.42(10)
N21 Co1 C33 92.58(8)
N11 Co1 C33 137.95(9)
C32 Co1 C33 39.92(9)
C34 Co1 C33 39.39(10)
C35 Co1 C33 66.54(9)
N21 Co1 C31 142.01(8)
N11 Co1 C31 93.88(8)
C32 Co1 C31 40.04(9)
C34 Co1 C31 66.91(9)
C35 Co1 C31 39.53(9)
C33 Co1 C31 66.13(9)
N21 Co1 Cl1 91.90(6)
N11 Co1 Cl1 92.25(6)
C32 Co1 Cl1 160.82(6)
C34 Co1 Cl1 95.58(7)
C35 Co1 Cl1 93.83(7)
C33 Co1 Cl1 129.66(7)
C31 Co1 Cl1 126.04(7)
C16 N11 C12 118.8(2)
C16 N11 Co1 126.79(17)
C12 N11 Co1 114.34(15)
N11 C12 C13 121.2(2)
N11 C12 C22 113.65(19)
C13 C12 C22 125.1(2)
C14 C13 C12 118.9(3)
C14 C13 H13 120.5
C12 C13 H13 120.5
C15 C14 C13 119.8(3)
C15 C14 H14 120.1
C13 C14 H14 120.1
C14 C15 C16 119.5(3)
C14 C15 H15 120.2
C16 C15 H15 120.2
N11 C16 C15 121.6(3)
N11 C16 H16 119.2
C15 C16 H16 119.2
C26 N21 C22 119.1(2)
C26 N21 Co1 126.34(17)
C22 N21 Co1 114.51(15)
N21 C22 C23 120.8(3)
N21 C22 C12 113.64(19)
C23 C22 C12 125.3(2)
C24 C23 C22 119.6(3)
C24 C23 H23 120.2
C22 C23 H23 120.2
C23 C24 C25 119.3(3)
C23 C24 H24 120.3
C25 C24 H24 120.3
C24 C25 C26 119.3(3)
C24 C25 H25 120.4
C26 C25 H25 120.4
N21 C26 C25 121.8(3)
N21 C26 H26 119.1
C25 C26 H26 119.1
C35 C31 C32 108.12(19)
C35 C31 C311 126.8(2)
C32 C31 C311 124.9(2)
C35 C31 Co1 69.47(12)
C32 C31 Co1 68.17(11)
C311 C31 Co1 132.45(17)
C33 C32 C31 107.53(19)
C33 C32 C321 126.2(2)
C31 C32 C321 126.2(2)
C33 C32 Co1 71.77(12)
C31 C32 Co1 71.79(12)
C321 C32 Co1 124.97(16)
C34 C33 C32 108.7(2)
C34 C33 C331 126.5(2)
C32 C33 C331 124.8(2)
C34 C33 Co1 69.26(13)
C32 C33 Co1 68.30(12)
C331 C33 Co1 131.20(18)
C33 C34 C35 107.67(19)
C33 C34 C341 126.3(3)
C35 C34 C341 125.9(3)
C33 C34 Co1 71.35(13)
C35 C34 Co1 70.13(12)
C341 C34 Co1 126.64(18)
C31 C35 C34 107.7(2)
C31 C35 C351 126.4(2)
C34 C35 C351 125.8(2)
C31 C35 Co1 71.00(12)
C34 C35 Co1 69.45(12)
C351 C35 Co1 126.66(18)
C31 C311 H31A 109.5
C31 C311 H31B 109.5
H31A C311 H31B 109.5
C31 C311 H31C 109.5
H31A C311 H31C 109.5
H31B C311 H31C 109.5
C32 C321 H32A 109.5
C32 C321 H32B 109.5
H32A C321 H32B 109.5
C32 C321 H32C 109.5
H32A C321 H32C 109.5
H32B C321 H32C 109.5
C33 C331 H33A 109.5
C33 C331 H33B 109.5
H33A C331 H33B 109.5
C33 C331 H33C 109.5
H33A C331 H33C 109.5
H33B C331 H33C 109.5
C34 C341 H34A 109.5
C34 C341 H34B 109.5
H34A C341 H34B 109.5
C34 C341 H34C 109.5
H34A C341 H34C 109.5
H34B C341 H34C 109.5
C35 C351 H35A 109.5
C35 C351 H35B 109.5
H35A C351 H35B 109.5
C35 C351 H35C 109.5
H35A C351 H35C 109.5
H35B C351 H35C 109.5
O13 S1 O11 115.8(2)
O13 S1 O12 115.68(17)
O11 S1 O12 112.96(14)
O13 S1 C1 103.59(19)
O11 S1 C1 102.69(14)
O12 S1 C1 103.90(16)
F12 C1 F13 109.4(4)
F12 C1 F11 106.5(3)
F13 C1 F11 106.0(3)
F12 C1 S1 112.0(3)
F13 C1 S1 111.4(2)
F11 C1 S1 111.4(3)

loop_
_geom_bond_atom_site_label_1
_geom_bond_atom_site_label_2
_geom_bond_distance
Co1 N21 1.9516(18)
Co1 N11 1.9593(18)
Co1 C32 2.057(2)
Co1 C34 2.075(2)
Co1 C35 2.084(2)
Co1 C33 2.103(2)
Co1 C31 2.105(2)
Co1 Cl1 2.2576(6)
N11 C16 1.339(3)
N11 C12 1.348(3)
C12 C13 1.393(3)
C12 C22 1.462(3)
C13 C14 1.371(5)
C13 H13 0.9300
C14 C15 1.351(5)
C14 H14 0.9300
C15 C16 1.386(4)
C15 H15 0.9300
C16 H16 0.9300
N21 C26 1.343(3)
N21 C22 1.353(3)
C22 C23 1.387(3)
C23 C24 1.372(5)
C23 H23 0.9300
C24 C25 1.373(5)
C24 H24 0.9300
C25 C26 1.379(4)
C25 H25 0.9300
C26 H26 0.9300
C31 C35 1.417(3)
C31 C32 1.425(3)
C31 C311 1.489(3)
C32 C33 1.421(3)
C32 C321 1.497(3)
C33 C34 1.408(3)
C33 C331 1.500(3)
C34 C35 1.437(4)
C34 C341 1.508(3)
C35 C351 1.501(4)
C311 H31A 0.9600
C311 H31B 0.9600
C311 H31C 0.9600
C321 H32A 0.9600
C321 H32B 0.9600
C321 H32C 0.9600
C331 H33A 0.9600
C331 H33B 0.9600
C331 H33C 0.9600
C341 H34A 0.9600
C341 H34B 0.9600
C341 H34C 0.9600
C351 H35A 0.9600
C351 H35B 0.9600
C351 H35C 0.9600
S1 O13 1.416(3)
S1 O11 1.428(2)
S1 O12 1.435(2)
S1 C1 1.822(4)
C1 F12 1.290(4)
C1 F13 1.300(4)
C1 F11 1.315(4)
